data_4323831
loop_
_publ_author_name
'Younghun Byun'
'Dongwon Min'
'Junghwan Do'
'Hoseop Yun'
'Youngkyu Do'

_publ_section_title
;
 Mono- and Dinuclear d10 Metal Complexes of
 Hexakis(3,5-dimethylpyrazolyl)cyclotriphosphazene. Synthesis, Structures,
 and Unusual Solution Dynamic Behavior
;
_journal_name_full 'Inorganic Chemistry'
_journal_page_first 3981
_journal_page_last 3989
_journal_paper_doi 10.1021/ic950907b
_journal_volume 35
_journal_year 1996
_chemical_formula_sum 'C32 H45 Cl4 N16 P3 Zn2'
_chemical_formula_weight 1019.29
_chemical_name_systematic
; 
 ? 
;
_space_group_IT_number 14
_symmetry_cell_setting monoclinic
_symmetry_space_group_name_Hall '-P 2ybc'
_symmetry_space_group_name_H-M 'P 1 21/c 1'
_atom_sites_solution_hydrogens geom
_atom_sites_solution_primary direct
_atom_sites_solution_secondary difmap
_audit_creation_method SHELXL
_cell_angle_alpha 90.00
_cell_angle_beta 107.720(10)
_cell_angle_gamma 90.00
_cell_formula_units_Z 4
_cell_length_a 17.021(3)
_cell_length_b 12.161(2)
_cell_length_c 23.608(5)
_cell_measurement_temperature 293(2)
_cell_volume 4654.8(15)
_computing_structure_refinement 'SHELXL-93 (Sheldrick, 1993)'
_computing_structure_solution 'SHELXS-86 (Sheldrick, 1990)'
_diffrn_ambient_temperature 293(2)
_diffrn_radiation_monochromator graphite
_diffrn_radiation_source 'fine-focus sealed tube'
_diffrn_radiation_type MoK\a
_diffrn_radiation_wavelength 0.71073
_diffrn_reflns_av_R_equivalents 0.0000
_diffrn_reflns_av_sigmaI/netI 0.0194
_diffrn_reflns_limit_h_max 18
_diffrn_reflns_limit_h_min 0
_diffrn_reflns_limit_k_max 13
_diffrn_reflns_limit_k_min 0
_diffrn_reflns_limit_l_max 24
_diffrn_reflns_limit_l_min -25
_diffrn_reflns_number 6066
_diffrn_reflns_theta_max 22.47
_diffrn_reflns_theta_min 1.26
_exptl_absorpt_coefficient_mu 1.407
_exptl_crystal_density_diffrn 1.454
_exptl_crystal_F_000 2088
_refine_diff_density_max 0.469
_refine_diff_density_min -0.333
_refine_diff_density_rms 0.050
_refine_ls_extinction_coef 0.00050(8)
_refine_ls_extinction_expression Fc^*^=kFc[1+0.001xFc^2^\l^3^/sin(2\q)]^-1/4^
_refine_ls_extinction_method SHELXL
_refine_ls_goodness_of_fit_all 1.111
_refine_ls_goodness_of_fit_obs 1.144
_refine_ls_matrix_type full
_refine_ls_number_parameters 520
_refine_ls_number_reflns 6066
_refine_ls_number_restraints 0
_refine_ls_restrained_S_all 1.111
_refine_ls_restrained_S_obs 1.144
_refine_ls_R_factor_all 0.0367
_refine_ls_R_factor_obs 0.0316
_refine_ls_shift/esd_max -0.006
_refine_ls_shift/esd_mean 0.001
_refine_ls_structure_factor_coef Fsqd
_refine_ls_weighting_details 'w=1/[\s^2^(Fo^2^)+(0.0353P)^2^+5.0534P] where P=(Fo^2^+2Fc^2^)/3'
_refine_ls_weighting_scheme calc
_refine_ls_wR_factor_all 0.0838
_refine_ls_wR_factor_obs 0.0815
_reflns_number_observed 5469
_reflns_number_total 6066
_reflns_observed_criterion >2sigma(I)
_cod_data_source_file ic950907b_2.cif
_cod_data_source_block P3N3(3,5-Me2C3N2H)6(ZnCl2)2
_cod_depositor_comments
;
The following automatic conversions were performed:

'_refine_ls_weighting_scheme' value 'calc
w=1/[\s^2^(Fo^2^)+(0.0353P)^2^+5.0534P] where P=(Fo^2^+2Fc^2^)/3' was
changed to 'calc'. New tag '_refine_ls_weighting_details' was
created. The value of the new tag was set to
'w=1/[\s^2^(Fo^2^)+(0.0353P)^2^+5.0534P] where P=(Fo^2^+2Fc^2^)/3'.

Automatic conversion script
Id: cif_fix_values 3143 2015-03-26 13:38:13Z robertas 
;
_cod_database_code 4323831

loop_
_symmetry_equiv_pos_as_xyz
'x, y, z'
'-x, y+1/2, -z+1/2'
'-x, -y, -z'
'x, -y-1/2, z-1/2'

loop_
_atom_site_aniso_label
_atom_site_aniso_U_11
_atom_site_aniso_U_22
_atom_site_aniso_U_33
_atom_site_aniso_U_23
_atom_site_aniso_U_13
_atom_site_aniso_U_12
Zn1 0.0363(2) 0.0334(2) 0.0418(2) 0.0013(2) 0.0146(2) -0.0013(2)
Cl1 0.0426(5) 0.0744(7) 0.0634(6) -0.0182(5) 0.0139(4) -0.0170(5)
Cl2 0.0546(6) 0.0811(8) 0.0727(7) 0.0279(6) 0.0238(5) 0.0252(5)
Zn2 0.0480(3) 0.0478(3) 0.0342(2) 0.0020(2) 0.0176(2) -0.0040(2)
Cl3 0.0630(6) 0.0833(8) 0.0489(6) 0.0197(5) 0.0128(5) 0.0077(5)
Cl4 0.0592(6) 0.1294(11) 0.0535(6) 0.0119(6) 0.0312(5) 0.0141(7)
P1 0.0370(5) 0.0333(5) 0.0284(4) -0.0003(4) 0.0121(4) -0.0026(4)
P2 0.0327(4) 0.0316(5) 0.0354(5) 0.0013(4) 0.0146(4) -0.0033(4)
P3 0.0321(4) 0.0312(4) 0.0297(4) -0.0003(3) 0.0108(3) -0.0021(3)
N1 0.0385(15) 0.0323(15) 0.0343(14) 0.0020(12) 0.0141(12) -0.0010(12)
N2 0.0356(14) 0.036(2) 0.0329(14) 0.0037(12) 0.0141(12) -0.0028(12)
N3 0.0342(14) 0.039(2) 0.0300(14) -0.0020(12) 0.0132(11) -0.0020(12)
N11 0.047(2) 0.039(2) 0.0340(15) 0.0017(12) 0.0189(13) -0.0035(13)
N12 0.047(2) 0.034(2) 0.040(2) 0.0034(13) 0.0191(13) -0.0023(13)
C13 0.049(2) 0.044(2) 0.038(2) 0.007(2) 0.012(2) -0.008(2)
C14 0.058(2) 0.055(2) 0.040(2) 0.005(2) 0.026(2) -0.012(2)
C15 0.051(2) 0.055(2) 0.033(2) 0.001(2) 0.023(2) -0.003(2)
C16 0.072(3) 0.046(2) 0.067(3) 0.014(2) 0.030(2) -0.005(2)
C17 0.083(3) 0.066(3) 0.062(3) 0.001(2) 0.047(2) 0.007(2)
N21 0.045(2) 0.042(2) 0.037(2) -0.0066(13) 0.0070(13) -0.0001(13)
N22 0.057(2) 0.037(2) 0.075(2) -0.009(2) 0.009(2) -0.006(2)
C23 0.059(3) 0.057(3) 0.099(4) -0.030(3) 0.007(3) -0.012(2)
C24 0.058(3) 0.094(4) 0.070(3) -0.037(3) -0.004(2) -0.007(3)
C25 0.048(2) 0.074(3) 0.039(2) -0.005(2) 0.004(2) 0.007(2)
C26 0.104(5) 0.064(4) 0.201(7) -0.046(4) 0.009(5) -0.028(3)
C27 0.071(3) 0.102(4) 0.053(3) 0.016(3) -0.001(2) 0.016(3)
N31 0.0374(15) 0.035(2) 0.043(2) 0.0031(13) 0.0207(13) -0.0014(12)
N32 0.041(2) 0.034(2) 0.046(2) -0.0026(13) 0.0196(13) -0.0033(13)
C33 0.042(2) 0.045(2) 0.049(2) -0.006(2) 0.017(2) 0.002(2)
C34 0.054(2) 0.059(3) 0.051(2) -0.003(2) 0.030(2) 0.006(2)
C35 0.039(2) 0.054(2) 0.047(2) 0.006(2) 0.023(2) 0.003(2)
C36 0.071(3) 0.046(2) 0.072(3) -0.016(2) 0.030(2) 0.001(2)
C37 0.064(3) 0.060(3) 0.073(3) 0.015(2) 0.044(2) 0.005(2)
N41 0.033(2) 0.035(2) 0.050(2) 0.0025(13) 0.0086(13) -0.0026(13)
N42 0.039(2) 0.046(2) 0.060(2) 0.003(2) 0.0036(15) -0.0028(15)
C43 0.044(2) 0.055(3) 0.069(3) 0.003(2) 0.002(2) -0.012(2)
C44 0.058(3) 0.044(2) 0.091(3) 0.005(2) 0.006(2) -0.021(2)
C45 0.049(2) 0.037(2) 0.071(3) 0.006(2) 0.012(2) -0.011(2)
C46 0.061(3) 0.085(4) 0.117(4) 0.007(3) -0.026(3) -0.014(3)
C47 0.065(3) 0.040(2) 0.137(5) 0.024(3) 0.000(3) -0.011(2)
N51 0.0373(15) 0.038(2) 0.0292(14) 0.0011(12) 0.0103(12) -0.0032(12)
N52 0.042(2) 0.048(2) 0.0296(15) -0.0031(13) 0.0124(12) -0.0075(14)
C53 0.043(2) 0.045(2) 0.039(2) -0.008(2) 0.011(2) -0.006(2)
C54 0.041(2) 0.042(2) 0.046(2) -0.002(2) 0.007(2) -0.013(2)
C55 0.033(2) 0.031(2) 0.043(2) 0.0032(15) 0.0128(15) -0.0016(14)
C56 0.073(3) 0.077(3) 0.036(2) -0.011(2) 0.012(2) -0.024(2)
C57 0.041(2) 0.052(2) 0.047(2) 0.010(2) 0.012(2) -0.011(2)
N61 0.042(2) 0.0327(15) 0.0348(15) 0.0016(12) 0.0143(12) 0.0019(12)
N62 0.053(2) 0.033(2) 0.037(2) 0.0026(13) 0.0171(13) -0.0001(13)
C63 0.059(2) 0.035(2) 0.050(2) 0.005(2) 0.016(2) 0.002(2)
C64 0.075(3) 0.035(2) 0.058(2) -0.003(2) 0.025(2) 0.010(2)
C65 0.047(2) 0.041(2) 0.044(2) -0.005(2) 0.018(2) 0.006(2)
C66 0.113(4) 0.042(2) 0.065(3) 0.011(2) 0.033(3) 0.000(2)
C67 0.082(3) 0.055(2) 0.057(2) -0.003(2) 0.039(2) 0.015(2)

loop_
_atom_site_label
_atom_site_type_symbol
_atom_site_fract_x
_atom_site_fract_y
_atom_site_fract_z
_atom_site_U_iso_or_equiv
_atom_site_thermal_displace_type
_atom_site_occupancy
_atom_site_calc_flag
_atom_site_refinement_flags
_atom_site_disorder_group
Zn1 Zn 0.19588(2) 0.51115(3) 0.42421(2) 0.03661(12) Uani 1 d . .
Cl1 Cl 0.31786(6) 0.56523(9) 0.48790(5) 0.0607(3) Uani 1 d . .
Cl2 Cl 0.09530(6) 0.62686(10) 0.37636(5) 0.0685(3) Uani 1 d . .
Zn2 Zn 0.36542(2) 0.08033(3) 0.62405(2) 0.04219(13) Uani 1 d . .
Cl3 Cl 0.46829(6) -0.00150(10) 0.69298(4) 0.0660(3) Uani 1 d . .
Cl4 Cl 0.25433(7) 0.11351(12) 0.64925(5) 0.0776(4) Uani 1 d . .
P1 P 0.24716(5) 0.27126(7) 0.37817(3) 0.0324(2) Uani 1 d . .
P2 P 0.16824(5) 0.25276(7) 0.46178(4) 0.0323(2) Uani 1 d . .
P3 P 0.32453(5) 0.17087(7) 0.48286(3) 0.0307(2) Uani 1 d . .
N1 N 0.1861(2) 0.3244(2) 0.41004(11) 0.0344(6) Uani 1 d . .
N2 N 0.2439(2) 0.1858(2) 0.50182(11) 0.0342(6) Uani 1 d . .
N3 N 0.32389(15) 0.2058(2) 0.41893(11) 0.0337(6) Uani 1 d . .
N11 N 0.2783(2) 0.3779(2) 0.34617(11) 0.0386(7) Uani 1 d . .
N12 N 0.2503(2) 0.4823(2) 0.35336(12) 0.0391(7) Uani 1 d . .
C13 C 0.2847(2) 0.5483(3) 0.32336(15) 0.0436(9) Uani 1 d . .
C14 C 0.3342(2) 0.4882(3) 0.2966(2) 0.0489(9) Uani 1 d . .
H14 H 0.3643(2) 0.5166(3) 0.2730(2) 0.059 Uiso 1 calc R .
C15 C 0.3302(2) 0.3815(3) 0.31136(14) 0.0443(9) Uani 1 d . .
C16 C 0.2698(3) 0.6693(3) 0.3218(2) 0.0599(11) Uani 1 d . .
H16A H 0.2137(5) 0.6832(3) 0.3201(12) 0.090 Uiso 1 calc R .
H16B H 0.2801(16) 0.7001(5) 0.2872(7) 0.090 Uiso 1 calc R .
H16C H 0.3062(12) 0.7025(4) 0.3569(6) 0.090 Uiso 1 calc R .
C17 C 0.3693(3) 0.2814(3) 0.2958(2) 0.0649(11) Uani 1 d . .
H17A H 0.3955(15) 0.2404(13) 0.3312(2) 0.097 Uiso 1 calc R .
H17B H 0.4098(13) 0.3025(4) 0.2770(12) 0.097 Uiso 1 calc R .
H17C H 0.3280(4) 0.2366(12) 0.2690(10) 0.097 Uiso 1 calc R .
N21 N 0.1987(2) 0.1900(2) 0.32164(12) 0.0425(7) Uani 1 d . .
N22 N 0.1994(2) 0.0781(2) 0.3351(2) 0.0587(9) Uani 1 d . .
C23 C 0.1396(3) 0.0363(4) 0.2917(2) 0.0757(14) Uani 1 d . .
C24 C 0.0981(3) 0.1168(4) 0.2514(2) 0.0792(14) Uani 1 d . .
H24 H 0.0537(3) 0.1053(4) 0.2174(2) 0.095 Uiso 1 calc R .
C25 C 0.1342(2) 0.2142(4) 0.2706(2) 0.0555(10) Uani 1 d . .
C26 C 0.1235(4) -0.0860(4) 0.2899(3) 0.131(3) Uani 1 d . .
H26A H 0.1451(30) -0.1159(9) 0.3292(5) 0.197 Uiso 1 calc R .
H26B H 0.1500(28) -0.1206(7) 0.2640(19) 0.197 Uiso 1 calc R .
H26C H 0.0652(4) -0.0991(5) 0.2753(23) 0.197 Uiso 1 calc R .
C27 C 0.1153(3) 0.3271(4) 0.2466(2) 0.0798(14) Uani 1 d . .
H27A H 0.1070(21) 0.3743(8) 0.2769(5) 0.120 Uiso 1 calc R .
H27B H 0.0662(12) 0.3258(6) 0.2131(10) 0.120 Uiso 1 calc R .
H27C H 0.1605(9) 0.3541(11) 0.2343(14) 0.120 Uiso 1 calc R .
N31 N 0.1307(2) 0.3460(2) 0.49915(12) 0.0366(6) Uani 1 d . .
N32 N 0.1475(2) 0.4561(2) 0.49285(12) 0.0388(7) Uani 1 d . .
C33 C 0.1193(2) 0.5098(3) 0.5313(2) 0.0446(9) Uani 1 d . .
C34 C 0.0842(2) 0.4364(3) 0.5623(2) 0.0519(10) Uani 1 d . .
H34 H 0.0602(2) 0.4547(3) 0.5915(2) 0.062 Uiso 1 calc R .
C35 C 0.0916(2) 0.3344(3) 0.5422(2) 0.0446(9) Uani 1 d . .
C36 C 0.1279(3) 0.6314(3) 0.5379(2) 0.0610(11) Uani 1 d . .
H36A H 0.1270(17) 0.6634(4) 0.5006(4) 0.092 Uiso 1 calc R .
H36B H 0.1792(8) 0.6487(3) 0.5674(9) 0.092 Uiso 1 calc R .
H36C H 0.0831(9) 0.6603(4) 0.5501(12) 0.092 Uiso 1 calc R .
C37 C 0.0643(3) 0.2258(3) 0.5586(2) 0.0604(11) Uani 1 d . .
H37A H 0.1113(3) 0.1788(8) 0.5737(11) 0.091 Uiso 1 calc R .
H37B H 0.0264(13) 0.1927(10) 0.5241(3) 0.091 Uiso 1 calc R .
H37C H 0.0374(15) 0.2360(4) 0.5886(9) 0.091 Uiso 1 calc R .
N41 N 0.0891(2) 0.1669(2) 0.43560(12) 0.0402(7) Uani 1 d . .
N42 N 0.0184(2) 0.2175(2) 0.39866(14) 0.0510(8) Uani 1 d . .
C43 C -0.0327(2) 0.1364(3) 0.3772(2) 0.0596(11) Uani 1 d . .
C44 C 0.0028(3) 0.0351(3) 0.3990(2) 0.0676(12) Uani 1 d . .
H44 H -0.0223(3) -0.0333(3) 0.3898(2) 0.081 Uiso 1 calc R .
C45 C 0.0794(2) 0.0534(3) 0.4356(2) 0.0531(10) Uani 1 d . .
C46 C -0.1159(3) 0.1579(4) 0.3336(2) 0.100(2) Uani 1 d . .
H46A H -0.1298(11) 0.2341(9) 0.3354(13) 0.149 Uiso 1 calc R .
H46B H -0.1563(5) 0.1130(26) 0.3434(11) 0.149 Uiso 1 calc R .
H46C H -0.1147(8) 0.1405(32) 0.2942(3) 0.149 Uiso 1 calc R .
C47 C 0.1429(3) -0.0252(3) 0.4699(3) 0.087(2) Uani 1 d . .
H47A H 0.1618(16) -0.0030(17) 0.5108(4) 0.131 Uiso 1 calc R .
H47B H 0.1885(11) -0.0259(23) 0.4540(10) 0.131 Uiso 1 calc R .
H47C H 0.1194(7) -0.0975(6) 0.4670(14) 0.131 Uiso 1 calc R .
N51 N 0.4036(2) 0.2362(2) 0.53299(11) 0.0346(6) Uani 1 d . .
N52 N 0.4154(2) 0.2153(2) 0.59299(11) 0.0396(7) Uani 1 d . .
C53 C 0.4766(2) 0.2799(3) 0.62267(15) 0.0428(8) Uani 1 d . .
C54 C 0.5050(2) 0.3422(3) 0.58304(15) 0.0442(9) Uani 1 d . .
H54 H 0.5477(2) 0.3933(3) 0.59324(15) 0.053 Uiso 1 calc R .
C55 C 0.4593(2) 0.3146(3) 0.52719(14) 0.0352(7) Uani 1 d . .
C56 C 0.5074(3) 0.2793(4) 0.6889(2) 0.0631(11) Uani 1 d . .
H56A H 0.4696(9) 0.2392(20) 0.7041(2) 0.095 Uiso 1 calc R .
H56B H 0.5119(17) 0.3535(4) 0.7034(2) 0.095 Uiso 1 calc R .
H56C H 0.5606(8) 0.2447(21) 0.7019(2) 0.095 Uiso 1 calc R .
C57 C 0.4658(2) 0.3564(3) 0.4694(2) 0.0473(9) Uani 1 d . .
H57A H 0.4690(15) 0.2955(3) 0.4443(4) 0.071 Uiso 1 calc R .
H57B H 0.5144(8) 0.4008(16) 0.4764(2) 0.071 Uiso 1 calc R .
H57C H 0.4180(7) 0.3999(16) 0.4501(5) 0.071 Uiso 1 calc R .
N61 N 0.3545(2) 0.0378(2) 0.49501(11) 0.0361(6) Uani 1 d . .
N62 N 0.3467(2) -0.0090(2) 0.54688(12) 0.0401(7) Uani 1 d . .
C63 C 0.3572(2) -0.1164(3) 0.5418(2) 0.0482(9) Uani 1 d . .
C64 C 0.3718(2) -0.1393(3) 0.4883(2) 0.0548(10) Uani 1 d . .
H64 H 0.3803(2) -0.2087(3) 0.4747(2) 0.066 Uiso 1 calc R .
C65 C 0.3716(2) -0.0428(3) 0.4592(2) 0.0432(8) Uani 1 d . .
C66 C 0.3513(3) -0.1939(3) 0.5893(2) 0.0720(13) Uani 1 d . .
H66A H 0.3151(15) -0.1637(12) 0.6096(9) 0.108 Uiso 1 calc R .
H66B H 0.4050(4) -0.2048(20) 0.6171(8) 0.108 Uiso 1 calc R .
H66C H 0.3298(18) -0.2631(9) 0.5717(2) 0.108 Uiso 1 calc R .
C67 C 0.3888(3) -0.0222(3) 0.4019(2) 0.0611(11) Uani 1 d . .
H67A H 0.4304(13) 0.0335(17) 0.4075(3) 0.092 Uiso 1 calc R .
H67B H 0.3392(5) 0.0020(22) 0.3726(4) 0.092 Uiso 1 calc R .
H67C H 0.4078(17) -0.0888(7) 0.3886(7) 0.092 Uiso 1 calc R .
N2 N 0.2863(6) 0.8655(9) 0.2025(5) 0.225(4) Uiso 1 d . .
C1 C 0.2983(6) 0.9462(10) 0.1848(5) 0.167(3) Uiso 1 d . .
C3 C 0.3189(8) 1.0418(10) 0.1511(5) 0.185(4) Uiso 1 d . .
H3A H 0.3682(29) 0.9924(38) 0.1577(20) 0.083(14) Uiso 1 d . .
H3B H 0.2807(37) 1.0650(53) 0.1822(28) 0.141(22) Uiso 1 d . .

loop_
_atom_type_symbol
_atom_type_description
_atom_type_scat_dispersion_real
_atom_type_scat_dispersion_imag
_atom_type_scat_source
C C 0.0033 0.0016 'International Tables Vol C Tables 4.2.6.8 and 6.1.1.4'
H H 0.0000 0.0000 'International Tables Vol C Tables 4.2.6.8 and 6.1.1.4'
N N 0.0061 0.0033 'International Tables Vol C Tables 4.2.6.8 and 6.1.1.4'
P P 0.1023 0.0942 'International Tables Vol C Tables 4.2.6.8 and 6.1.1.4'
Cl Cl 0.1484 0.1585 'International Tables Vol C Tables 4.2.6.8 and 6.1.1.4'
Zn Zn 0.2839 1.4301 'International Tables Vol C Tables 4.2.6.8 and 6.1.1.4'

loop_
_geom_angle_atom_site_label_1
_geom_angle_atom_site_label_2
_geom_angle_atom_site_label_3
_geom_angle
_geom_angle_site_symmetry_1
_geom_angle_site_symmetry_3
_geom_angle_publ_flag
N32 Zn1 N12 152.39(10) . . ?
N32 Zn1 Cl2 99.66(8) . . ?
N12 Zn1 Cl2 98.78(8) . . ?
N32 Zn1 Cl1 94.29(8) . . ?
N12 Zn1 Cl1 92.22(8) . . ?
Cl2 Zn1 Cl1 124.04(5) . . ?
N32 Zn1 N1 76.84(9) . . ?
N12 Zn1 N1 75.95(9) . . ?
Cl2 Zn1 N1 122.56(7) . . ?
Cl1 Zn1 N1 113.36(7) . . ?
N62 Zn2 N52 94.23(10) . . ?
N62 Zn2 Cl4 115.10(9) . . ?
N52 Zn2 Cl4 115.52(9) . . ?
N62 Zn2 Cl3 106.61(8) . . ?
N52 Zn2 Cl3 107.12(8) . . ?
Cl4 Zn2 Cl3 115.85(4) . . ?
N3 P1 N1 116.96(13) . . ?
N3 P1 N21 107.79(14) . . ?
N1 P1 N21 112.54(14) . . ?
N3 P1 N11 110.49(14) . . ?
N1 P1 N11 103.99(14) . . ?
N21 P1 N11 104.31(14) . . ?
N2 P2 N1 115.43(13) . . ?
N2 P2 N41 108.64(14) . . ?
N1 P2 N41 112.12(14) . . ?
N2 P2 N31 114.01(14) . . ?
N1 P2 N31 102.96(13) . . ?
N41 P2 N31 102.98(14) . . ?
N3 P3 N2 119.41(14) . . ?
N3 P3 N61 109.63(14) . . ?
N2 P3 N61 107.75(13) . . ?
N3 P3 N51 108.47(13) . . ?
N2 P3 N51 108.82(13) . . ?
N61 P3 N51 101.24(13) . . ?
P1 N1 P2 116.2(2) . . ?
P1 N1 Zn1 116.15(13) . . ?
P2 N1 Zn1 116.69(13) . . ?
P2 N2 P3 120.8(2) . . ?
P3 N3 P1 119.1(2) . . ?
C15 N11 N12 110.5(3) . . ?
C15 N11 P1 130.2(2) . . ?
N12 N11 P1 119.3(2) . . ?
C13 N12 N11 105.4(3) . . ?
C13 N12 Zn1 132.7(2) . . ?
N11 N12 Zn1 119.1(2) . . ?
N12 C13 C14 110.5(3) . . ?
N12 C13 C16 120.9(3) . . ?
C14 C13 C16 128.6(3) . . ?
C15 C14 C13 107.4(3) . . ?
C14 C15 N11 106.1(3) . . ?
C14 C15 C17 131.3(3) . . ?
N11 C15 C17 122.6(3) . . ?
C25 N21 N22 110.7(3) . . ?
C25 N21 P1 129.5(3) . . ?
N22 N21 P1 115.4(2) . . ?
C23 N22 N21 104.5(3) . . ?
N22 C23 C24 111.9(4) . . ?
N22 C23 C26 119.8(5) . . ?
C24 C23 C26 128.4(5) . . ?
C25 C24 C23 107.6(4) . . ?
C24 C25 N21 105.3(4) . . ?
C24 C25 C27 131.4(4) . . ?
N21 C25 C27 123.3(4) . . ?
C35 N31 N32 109.8(3) . . ?
C35 N31 P2 131.6(2) . . ?
N32 N31 P2 118.2(2) . . ?
C33 N32 N31 105.9(3) . . ?
C33 N32 Zn1 132.1(2) . . ?
N31 N32 Zn1 121.6(2) . . ?
N32 C33 C34 110.3(3) . . ?
N32 C33 C36 121.2(3) . . ?
C34 C33 C36 128.5(3) . . ?
C35 C34 C33 107.6(3) . . ?
C34 C35 N31 106.4(3) . . ?
C34 C35 C37 130.9(3) . . ?
N31 C35 C37 122.7(3) . . ?
C45 N41 N42 110.9(3) . . ?
C45 N41 P2 134.8(2) . . ?
N42 N41 P2 113.7(2) . . ?
C43 N42 N41 104.8(3) . . ?
N42 C43 C44 111.1(3) . . ?
N42 C43 C46 120.7(4) . . ?
C44 C43 C46 128.2(4) . . ?
C45 C44 C43 108.4(3) . . ?
C44 C45 N41 104.9(3) . . ?
C44 C45 C47 130.2(4) . . ?
N41 C45 C47 124.9(3) . . ?
C55 N51 N52 109.7(2) . . ?
C55 N51 P3 132.7(2) . . ?
N52 N51 P3 117.5(2) . . ?
C53 N52 N51 106.1(3) . . ?
C53 N52 Zn2 128.5(2) . . ?
N51 N52 Zn2 123.7(2) . . ?
N52 C53 C54 110.1(3) . . ?
N52 C53 C56 121.5(3) . . ?
C54 C53 C56 128.4(3) . . ?
C55 C54 C53 107.7(3) . . ?
C54 C55 N51 106.5(3) . . ?
C54 C55 C57 128.7(3) . . ?
N51 C55 C57 124.8(3) . . ?
C65 N61 N62 110.0(3) . . ?
C65 N61 P3 133.0(2) . . ?
N62 N61 P3 115.7(2) . . ?
C63 N62 N61 105.8(3) . . ?
C63 N62 Zn2 127.5(2) . . ?
N61 N62 Zn2 122.1(2) . . ?
N62 C63 C64 110.1(3) . . ?
N62 C63 C66 120.9(3) . . ?
C64 C63 C66 129.0(3) . . ?
C65 C64 C63 108.3(3) . . ?
C64 C65 N61 105.8(3) . . ?
C64 C65 C67 129.3(3) . . ?
N61 C65 C67 124.9(3) . . ?
N2 C1 C3 168.2(14) . . ?

loop_
_geom_bond_atom_site_label_1
_geom_bond_atom_site_label_2
_geom_bond_distance
_geom_bond_site_symmetry_2
_geom_bond_publ_flag
Zn1 N32 2.137(3) . ?
Zn1 N12 2.173(3) . ?
Zn1 Cl2 2.2381(11) . ?
Zn1 Cl1 2.2591(10) . ?
Zn1 N1 2.295(3) . ?
Zn2 N62 2.061(3) . ?
Zn2 N52 2.082(3) . ?
Zn2 Cl4 2.1856(11) . ?
Zn2 Cl3 2.2294(11) . ?
P1 N3 1.581(3) . ?
P1 N1 1.594(3) . ?
P1 N21 1.664(3) . ?
P1 N11 1.666(3) . ?
P2 N2 1.573(3) . ?
P2 N1 1.602(3) . ?
P2 N41 1.667(3) . ?
P2 N31 1.677(3) . ?
P3 N3 1.565(3) . ?
P3 N2 1.579(3) . ?
P3 N61 1.695(3) . ?
P3 N51 1.696(3) . ?
N11 C15 1.379(4) . ?
N11 N12 1.385(4) . ?
N12 C13 1.320(4) . ?
C13 C14 1.403(5) . ?
C13 C16 1.492(5) . ?
C14 C15 1.350(5) . ?
C15 C17 1.487(5) . ?
N21 C25 1.391(4) . ?
N21 N22 1.397(4) . ?
N22 C23 1.307(5) . ?
C23 C24 1.398(7) . ?
C23 C26 1.510(7) . ?
C24 C25 1.348(6) . ?
C25 C27 1.482(6) . ?
N31 C35 1.382(4) . ?
N31 N32 1.386(4) . ?
N32 C33 1.322(4) . ?
C33 C34 1.398(5) . ?
C33 C36 1.489(5) . ?
C34 C35 1.348(5) . ?
C35 C37 1.490(5) . ?
N41 C45 1.390(4) . ?
N41 N42 1.396(4) . ?
N42 C43 1.310(5) . ?
C43 C44 1.399(6) . ?
C43 C46 1.498(6) . ?
C44 C45 1.346(5) . ?
C45 C47 1.485(6) . ?
N51 C55 1.380(4) . ?
N51 N52 1.392(4) . ?
N52 C53 1.322(4) . ?
C53 C54 1.400(5) . ?
C53 C56 1.490(5) . ?
C54 C55 1.354(5) . ?
C55 C57 1.492(4) . ?
N61 C65 1.383(4) . ?
N61 N62 1.393(4) . ?
N62 C63 1.329(4) . ?
C63 C64 1.390(5) . ?
C63 C66 1.491(5) . ?
C64 C65 1.359(5) . ?
C65 C67 1.489(5) . ?
N2 C1 1.110(13) . ?
C1 C3 1.509(15) . ?
